data_4002314
loop_
_publ_author_name
'Choy, J.-H.'
'Kim, J.-Y.'
'Kim, S.-J.'
'Sohn, J.-S.'

_publ_section_title
;
 New Dion-Jacobson-type layered perovskite oxyfluorides, A Sr Nb2 O6F (A =
 Li, Na and Rb)
;
_journal_name_full 'Chemistry of Materials (1,1989-)'
_journal_page_first 906
_journal_page_last 912
_journal_volume 13
_journal_year 2001
_chemical_formula_sum 'F Nb2 O6 Rb0.9 Sr'
_chemical_name_systematic 'Rb0.9 Sr (Nb2 O6 F)'
_space_group_IT_number 123
_symmetry_space_group_name_Hall '-P 4 2'
_symmetry_space_group_name_H-M 'P 4/m m m'
_cell_angle_alpha 90
_cell_angle_beta 90
_cell_angle_gamma 90
_cell_formula_units_Z 1
_cell_length_a 3.8503
_cell_length_b 3.8503
_cell_length_c 11.2841
_cell_volume 167.285
_citation_journal_id_ASTM CMATEX
_cod_data_source_file Choy_CMATEX_2001_963.cif
_cod_data_source_block F1Nb2O6Rb0.9Sr1
_cod_original_cell_volume 167.2846
_cod_original_formula_sum 'F1 Nb2 O6 Rb0.9 Sr1'
_cod_database_code 4002314

loop_
_symmetry_equiv_pos_as_xyz
x,y,z
-y,x,z
-x,-y,z
y,-x,z
x,-y,-z
y,x,-z
-x,y,-z
-y,-x,-z
-x,-y,-z
y,-x,-z
x,y,-z
-y,x,-z
-x,y,z
-y,-x,z
x,-y,z
y,x,z

loop_
_atom_site_label
_atom_site_type_symbol
_atom_site_fract_x
_atom_site_fract_y
_atom_site_fract_z
_atom_site_occupancy
_atom_site_U_iso_or_equiv
Rb1 Rb+1 0.5 0.5 0.5 0.9 0.0
O3 O-2 0 0 0.367 1 0.0
Nb1 Nb+5 0 0 0.212 1 0.0
O1 O-2 0 0 0 0.8 0.0
F1 F-1 0 0 0 0.2 0.0
O2 O-2 0 0.5 0.172 0.8 0.0
Sr1 Sr+2 0.5 0.5 0 1 0.0
F2 F-1 0 0.5 0.172 0.2 0.0
